data_7234896
loop_
_publ_author_name
'Sunil Kumar'
'Meenu Singh'
'Jwo-Huei Jou'
'Subrata Ghosh'

_publ_section_title
;
 Trend breaking substitution pattern of phenothiazine with acceptors as a
 rational design platform for blue emitters
;
_journal_name_full 'Journal of Materials Chemistry C'
_journal_page_first 6769
_journal_page_last 6777
_journal_paper_doi 10.1039/C6TC01367H
_journal_volume 4
_journal_year 2016
_chemical_formula_moiety 'C38 H26 N6 O2 S, 2(H2 O), C4 H8 O'
_chemical_formula_sum 'C42 H38 N6 O5 S'
_chemical_formula_weight 738.84
_space_group_crystal_system monoclinic
_space_group_IT_number 14
_space_group_name_Hall '-P 2ybc'
_space_group_name_H-M_alt 'P 1 21/c 1'
_atom_sites_solution_hydrogens geom
_atom_sites_solution_primary direct
_atom_sites_solution_secondary difmap
_cell_angle_alpha 90.00
_cell_angle_beta 93.784(5)
_cell_angle_gamma 90.00
_cell_formula_units_Z 4
_cell_length_a 14.3280(9)
_cell_length_b 15.8222(8)
_cell_length_c 16.5190(10)
_cell_measurement_reflns_used 3611
_cell_measurement_temperature 293(2)
_cell_measurement_theta_max 25.5470
_cell_measurement_theta_min 2.3330
_cell_volume 3736.7(4)
_computing_cell_refinement
;
CrysAlisPro, Agilent Technologies,
Version 1.171.37.33d (release 23-04-2014 CrysAlis171 .NET)
(compiled Apr 23 2014,17:37:27)
;
_computing_data_collection
;
CrysAlisPro, Agilent Technologies,
Version 1.171.37.33d (release 23-04-2014 CrysAlis171 .NET)
(compiled Apr 23 2014,17:37:27)
;
_computing_data_reduction
;
CrysAlisPro, Agilent Technologies,
Version 1.171.37.33d (release 23-04-2014 CrysAlis171 .NET)
(compiled Apr 23 2014,17:37:27)
;
_computing_molecular_graphics
;
O. V. Dolomanov, L. J. Bourhis, R. J. Gildea, J. A. K. Howard and H. Puschmann,
OLEX2: a complete structure solution, refinement and analysis program.
J. Appl. Cryst. (2009). 42, 339-341.
;
_computing_publication_material
;
O. V. Dolomanov, L. J. Bourhis, R. J. Gildea, J. A. K. Howard and H. Puschmann,
OLEX2: a complete structure solution, refinement and analysis program.
J. Appl. Cryst. (2009). 42, 339-341.
;
_computing_structure_refinement
;
SHELXL, G.M. Sheldrick, Acta Cryst.
(2008). A64, 112-122
;
_computing_structure_solution
;
SHELXS, G.M. Sheldrick, Acta Cryst.
(2008). A64, 112-122
;
_diffrn_ambient_temperature 293(2)
_diffrn_detector 'CCD plate'
_diffrn_detector_area_resol_mean 7.9987
_diffrn_detector_type Eos
_diffrn_measured_fraction_theta_full 0.9847
_diffrn_measured_fraction_theta_max 0.9847
_diffrn_measurement_details
;
#__ type_ start__ end____ width___ exp.time_
  1 omega   -9.00  102.00   1.0000  242.3200
omega____ theta____ kappa____ phi______ frames
    -       26.9215   57.0000 -120.0000 111

#__ type_ start__ end____ width___ exp.time_
  2 omega  -15.00   97.00   1.0000  242.3200
omega____ theta____ kappa____ phi______ frames
    -       26.9215   37.0000   30.0000 112
;
_diffrn_measurement_device 'four-circle diffractometer'
_diffrn_measurement_device_type 'SuperNova, Dual, Cu at zero, Eos'
_diffrn_measurement_method '\w scans'
_diffrn_orient_matrix_UB_11 0.0115581000
_diffrn_orient_matrix_UB_12 -0.0357377000
_diffrn_orient_matrix_UB_13 0.0245774000
_diffrn_orient_matrix_UB_21 0.0482193000
_diffrn_orient_matrix_UB_22 0.0087635000
_diffrn_orient_matrix_UB_23 -0.0026089000
_diffrn_orient_matrix_UB_31 -0.0003442000
_diffrn_orient_matrix_UB_32 0.0256074000
_diffrn_orient_matrix_UB_33 0.0352626000
_diffrn_radiation_monochromator mirror
_diffrn_radiation_probe x-ray
_diffrn_radiation_type 'Mo K\a'
_diffrn_radiation_wavelength 0.71073
_diffrn_reflns_av_R_equivalents 0.0286
_diffrn_reflns_av_unetI/netI 0.0498
_diffrn_reflns_limit_h_max 17
_diffrn_reflns_limit_h_min -13
_diffrn_reflns_limit_k_max 17
_diffrn_reflns_limit_k_min -20
_diffrn_reflns_limit_l_max 9
_diffrn_reflns_limit_l_min -22
_diffrn_reflns_number 12742
_diffrn_reflns_theta_full 28.43
_diffrn_reflns_theta_max 28.43
_diffrn_reflns_theta_min 1.78
_diffrn_source 'SuperNova (Mo) X-ray Source'
_exptl_absorpt_coefficient_mu 0.141
_exptl_absorpt_correction_T_max 0.987
_exptl_absorpt_correction_T_min 0.973
_exptl_absorpt_correction_type gaussian
_exptl_absorpt_process_details
;
CrysAlisPro, Agilent Technologies,
Version 1.171.37.33d (release 23-04-2014 CrysAlis171 .NET)
(compiled Apr 23 2014,17:37:27)
Numerical absorption correction based on gaussian integration over
			a multifaceted crystal model
Empirical absorption correction using spherical harmonics,
 implemented in SCALE3 ABSPACK scaling algorithm.
;
_exptl_crystal_density_diffrn 1.313
_exptl_crystal_density_method 'not measured'
_exptl_crystal_F_000 1552
_exptl_crystal_size_max 0.2914
_exptl_crystal_size_mid 0.2198
_exptl_crystal_size_min 0.1218
_refine_diff_density_max 0.469
_refine_diff_density_min -0.476
_refine_diff_density_rms 0.061
_refine_ls_extinction_method none
_refine_ls_goodness_of_fit_ref 1.038
_refine_ls_hydrogen_treatment mixed
_refine_ls_matrix_type full
_refine_ls_number_parameters 460
_refine_ls_number_reflns 8080
_refine_ls_number_restraints 0
_refine_ls_restrained_S_all 1.038
_refine_ls_R_factor_all 0.1289
_refine_ls_R_factor_gt 0.0855
_refine_ls_shift/su_max 4.291
_refine_ls_shift/su_mean 0.092
_refine_ls_structure_factor_coef Fsqd
_refine_ls_weighting_details 'calc w=1/[\s^2^(Fo^2^)+(0.1329P)^2^+2.9010P] where P=(Fo^2^+2Fc^2^)/3'
_refine_ls_weighting_scheme calc
_refine_ls_wR_factor_gt 0.2458
_refine_ls_wR_factor_ref 0.2836
_reflns_number_gt 4904
_reflns_number_total 8080
_reflns_threshold_expression >2sigma(I)
_cod_data_source_file J-Mater-Chem-C-2016-4-6769.cif
_cod_data_source_block tw_tz_rt_mo
_cod_database_code 7234896

loop_
_space_group_symop_id
_space_group_symop_operation_xyz
1 'x, y, z'
2 '-x, y+1/2, -z+1/2'
3 '-x, -y, -z'
4 'x, -y-1/2, z-1/2'

loop_
_atom_site_label
_atom_site_type_symbol
_atom_site_fract_x
_atom_site_fract_y
_atom_site_fract_z
_atom_site_U_iso_or_equiv
_atom_site_adp_type
_atom_site_occupancy
_atom_site_symmetry_multiplicity
_atom_site_calc_flag
_atom_site_refinement_flags
_atom_site_disorder_assembly
_atom_site_disorder_group
S25 S 0.34182(8) 0.62425(7) 0.49801(6) 0.0662(3) Uani 1 1 d . . .
O38 O 0.0745(2) 0.30908(18) 0.33444(18) 0.0728(8) Uani 1 1 d . . .
N17 N -0.0516(2) 0.75639(18) 0.37082(18) 0.0537(7) Uani 1 1 d . . .
N37 N 0.1880(2) 0.40975(19) 0.34741(18) 0.0559(7) Uani 1 1 d . . .
N2 N 0.0652(2) 0.85151(19) 0.37769(17) 0.0552(7) Uani 1 1 d . . .
N18 N 0.3095(2) 0.50556(19) 0.36053(19) 0.0574(8) Uani 1 1 d . . .
O40 O 0.3746(3) 0.2252(2) 0.3762(3) 0.1039(12) Uani 1 1 d . . .
N33 N 0.3459(3) 0.3630(2) 0.3668(2) 0.0705(9) Uani 1 1 d . . .
C26 C 0.2505(2) 0.6325(2) 0.4219(2) 0.0497(8) Uani 1 1 d . . .
C31 C 0.2429(2) 0.5732(2) 0.3597(2) 0.0488(8) Uani 1 1 d . . .
C28 C 0.1117(3) 0.7016(2) 0.3651(2) 0.0525(8) Uani 1 1 d . . .
C32 C 0.2807(3) 0.4228(2) 0.3575(2) 0.0559(9) Uani 1 1 d . . .
C42 C -0.0937(3) 0.6740(2) 0.3742(2) 0.0529(8) Uani 1 1 d . . .
C3 C -0.0186(3) 0.8918(2) 0.3835(2) 0.0553(9) Uani 1 1 d . . .
C1 C 0.0435(3) 0.7704(2) 0.3700(2) 0.0533(8) Uani 1 1 d . . .
N35 N 0.2214(3) 0.2631(2) 0.3530(2) 0.0746(10) Uani 1 1 d . . .
C16 C -0.0920(3) 0.8355(2) 0.3798(2) 0.0553(9) Uani 1 1 d . . .
C27 C 0.1857(3) 0.6974(2) 0.4240(2) 0.0526(8) Uani 1 1 d . . .
H27 H 0.1916 0.7381 0.4646 0.063 Uiso 1 1 calc R . .
C24 C 0.4281(3) 0.5851(2) 0.4377(3) 0.0626(10) Uani 1 1 d . . .
C36 C 0.1648(3) 0.3300(2) 0.3449(2) 0.0597(9) Uani 1 1 d . . .
C9 C -0.1234(3) 1.0087(2) 0.4037(2) 0.0606(10) Uani 1 1 d . . .
C30 C 0.1718(3) 0.5802(2) 0.2993(2) 0.0561(9) Uani 1 1 d . . .
H30 H 0.1686 0.5421 0.2563 0.067 Uiso 1 1 calc R . .
C4 C -0.0329(3) 0.9809(2) 0.3943(2) 0.0562(9) Uani 1 1 d . . .
C29 C 0.1062(3) 0.6427(2) 0.3023(2) 0.0555(9) Uani 1 1 d . . .
H29 H 0.0576 0.6458 0.2622 0.067 Uiso 1 1 calc R . .
C5 C 0.0422(3) 1.0381(3) 0.3978(2) 0.0653(10) Uani 1 1 d . . .
H5 H 0.1025 1.0187 0.3915 0.078 Uiso 1 1 calc R . .
C10 C -0.2021(3) 0.9487(3) 0.3984(2) 0.0647(10) Uani 1 1 d . . .
C19 C 0.4052(3) 0.5292(2) 0.3752(2) 0.0606(9) Uani 1 1 d . . .
C34 C 0.3103(4) 0.2858(3) 0.3645(3) 0.0736(12) Uani 1 1 d . . .
C15 C -0.1868(3) 0.8610(3) 0.3860(2) 0.0623(10) Uani 1 1 d . . .
C43 C -0.0963(3) 0.6339(3) 0.4480(2) 0.0659(10) Uani 1 1 d . . .
H43 H -0.0725 0.6607 0.4951 0.079 Uiso 1 1 calc R . .
C47 C -0.1282(3) 0.6345(3) 0.3045(2) 0.0645(10) Uani 1 1 d . . .
H47 H -0.1265 0.6615 0.2546 0.077 Uiso 1 1 calc R . .
C23 C 0.5211(3) 0.6115(3) 0.4538(3) 0.0788(13) Uani 1 1 d . . .
H23 H 0.5373 0.6487 0.4960 0.095 Uiso 1 1 calc R . .
C8 C -0.1359(4) 1.0957(3) 0.4169(2) 0.0731(12) Uani 1 1 d . . .
H8 H -0.1955 1.1163 0.4241 0.088 Uiso 1 1 calc R . .
C46 C -0.1653(3) 0.5550(3) 0.3090(3) 0.0692(11) Uani 1 1 d . . .
H46 H -0.1888 0.5279 0.2620 0.083 Uiso 1 1 calc R . .
C6 C 0.0272(4) 1.1226(3) 0.4104(2) 0.0741(12) Uani 1 1 d . . .
H6 H 0.0768 1.1606 0.4130 0.089 Uiso 1 1 calc R . .
C45 C -0.1678(3) 0.5154(3) 0.3825(3) 0.0724(12) Uani 1 1 d . . .
H45 H -0.1927 0.4612 0.3852 0.087 Uiso 1 1 calc R . .
C44 C -0.1340(4) 0.5549(3) 0.4521(3) 0.0789(13) Uani 1 1 d . . .
H44 H -0.1366 0.5280 0.5019 0.095 Uiso 1 1 calc R . .
C7 C -0.0629(4) 1.1500(3) 0.4191(2) 0.0776(13) Uani 1 1 d . . .
H7 H -0.0738 1.2073 0.4268 0.093 Uiso 1 1 calc R . .
C20 C 0.4735(3) 0.5015(3) 0.3251(3) 0.0774(12) Uani 1 1 d . . .
H20 H 0.4576 0.4664 0.2812 0.093 Uiso 1 1 calc R . .
C22 C 0.5885(3) 0.5800(3) 0.4043(4) 0.0935(16) Uani 1 1 d . . .
H22 H 0.6507 0.5957 0.4144 0.112 Uiso 1 1 calc R . .
C21 C 0.5645(3) 0.5267(4) 0.3414(4) 0.0911(15) Uani 1 1 d . . .
H21 H 0.6106 0.5071 0.3090 0.109 Uiso 1 1 calc R . .
C39 C 0.0078(3) 0.3770(3) 0.3269(3) 0.0744(12) Uani 1 1 d . . .
H39A H 0.0232 0.4137 0.2834 0.112 Uiso 1 1 calc R . .
H39B H 0.0095 0.4084 0.3767 0.112 Uiso 1 1 calc R . .
H39C H -0.0537 0.3542 0.3154 0.112 Uiso 1 1 calc R . .
C14 C -0.2631(3) 0.8058(3) 0.3808(3) 0.0832(13) Uani 1 1 d . . .
H14 H -0.2529 0.7483 0.3731 0.100 Uiso 1 1 calc R . .
C12 C -0.3675(4) 0.9201(4) 0.3986(4) 0.1091(19) Uani 1 1 d . . .
H12 H -0.4282 0.9400 0.4019 0.131 Uiso 1 1 calc R . .
C11 C -0.2951(4) 0.9746(3) 0.4054(3) 0.0888(14) Uani 1 1 d . . .
H11 H -0.3071 1.0313 0.4150 0.107 Uiso 1 1 calc R . .
C13 C -0.3522(4) 0.8345(4) 0.3869(4) 0.1060(18) Uani 1 1 d . . .
H13 H -0.4023 0.7969 0.3831 0.127 Uiso 1 1 calc R . .
C41 C 0.3432(5) 0.1382(3) 0.3758(5) 0.138(3) Uani 1 1 d . . .
H41A H 0.3132 0.1248 0.3237 0.207 Uiso 1 1 calc R . .
H41B H 0.2996 0.1305 0.4170 0.207 Uiso 1 1 calc R . .
H41C H 0.3959 0.1015 0.3866 0.207 Uiso 1 1 calc R . .
O1 O 0.2510(5) 0.9175(6) 0.3640(5) 0.198(3) Uiso 1 1 d G . .
H1A H 0.2728 0.8912 0.3246 0.297 Uiso 1 1 d G . .
H1B H 0.2859 0.9088 0.4069 0.297 Uiso 1 1 d G . .
O2 O 0.3198(8) 0.8391(7) 0.2308(7) 0.252(4) Uiso 1 1 d . . .
C2 C 0.2821(8) 0.7696(7) 0.1914(7) 0.182(4) Uiso 1 1 d . . .
H2A H 0.2567 0.7849 0.1375 0.218 Uiso 1 1 calc R . .
H2B H 0.2322 0.7460 0.2213 0.218 Uiso 1 1 calc R . .
C17 C 0.3605(10) 0.7060(9) 0.1862(8) 0.238(6) Uiso 1 1 d . . .
H17A H 0.3855 0.7074 0.1330 0.285 Uiso 1 1 calc R . .
H17B H 0.3388 0.6493 0.1967 0.285 Uiso 1 1 calc R . .
C18 C 0.4342(11) 0.7337(10) 0.2516(10) 0.255(6) Uiso 1 1 d . . .
H18A H 0.4351 0.6959 0.2978 0.306 Uiso 1 1 calc R . .
H18B H 0.4958 0.7343 0.2306 0.306 Uiso 1 1 calc R . .
C1A C 0.4098(14) 0.8085(13) 0.2718(12) 0.305(8) Uiso 1 1 d . . .
H1AA H 0.4591 0.8476 0.2595 0.366 Uiso 1 1 calc R . .
H1AB H 0.4042 0.8098 0.3300 0.366 Uiso 1 1 calc R . .
O3 O 0.4004(17) 0.8620(16) 0.4838(15) 0.432(9) Uiso 1 1 d G . .
H3A H 0.4511 0.8875 0.4752 0.648 Uiso 1 1 d G . .
H3B H 0.3879 0.8265 0.4461 0.648 Uiso 1 1 d G . .

loop_
_atom_site_aniso_label
_atom_site_aniso_U_11
_atom_site_aniso_U_22
_atom_site_aniso_U_33
_atom_site_aniso_U_23
_atom_site_aniso_U_13
_atom_site_aniso_U_12
S25 0.0646(7) 0.0699(7) 0.0620(6) -0.0068(5) -0.0126(5) 0.0017(5)
O38 0.071(2) 0.0604(16) 0.0860(19) -0.0068(14) 0.0017(15) -0.0144(15)
N17 0.0536(18) 0.0497(16) 0.0573(17) 0.0013(13) 0.0001(13) 0.0029(14)
N37 0.0561(19) 0.0512(17) 0.0603(17) -0.0085(13) 0.0035(14) -0.0038(14)
N2 0.062(2) 0.0506(17) 0.0522(16) 0.0032(13) 0.0015(14) 0.0027(14)
N18 0.0500(18) 0.0515(17) 0.0701(19) -0.0067(14) 0.0005(14) -0.0023(14)
O40 0.096(3) 0.0607(19) 0.152(3) -0.0114(19) -0.016(2) 0.0214(18)
N33 0.065(2) 0.057(2) 0.089(2) -0.0135(17) -0.0036(18) 0.0058(17)
C26 0.0479(19) 0.0486(18) 0.0521(18) 0.0010(14) -0.0001(14) -0.0069(15)
C31 0.049(2) 0.0462(18) 0.0518(18) 0.0001(14) 0.0080(15) -0.0024(15)
C28 0.055(2) 0.0515(19) 0.0512(18) 0.0041(15) 0.0045(15) -0.0013(16)
C32 0.059(2) 0.052(2) 0.056(2) -0.0110(16) 0.0043(16) -0.0004(17)
C42 0.050(2) 0.0525(19) 0.056(2) 0.0023(16) 0.0029(15) 0.0010(16)
C3 0.067(2) 0.054(2) 0.0448(18) 0.0024(15) 0.0027(16) 0.0028(18)
C1 0.059(2) 0.0516(19) 0.0491(18) 0.0043(15) -0.0002(15) 0.0028(17)
N35 0.084(3) 0.0513(19) 0.088(2) -0.0090(17) -0.002(2) -0.0028(18)
C16 0.061(2) 0.056(2) 0.0477(18) 0.0026(15) -0.0004(16) 0.0068(18)
C27 0.059(2) 0.0480(18) 0.0508(18) -0.0053(15) 0.0020(15) -0.0033(16)
C24 0.053(2) 0.054(2) 0.079(3) 0.0091(18) -0.0069(19) -0.0025(17)
C36 0.067(3) 0.053(2) 0.059(2) -0.0096(16) 0.0037(18) -0.0060(19)
C9 0.077(3) 0.058(2) 0.0457(18) 0.0029(16) 0.0011(17) 0.011(2)
C30 0.066(2) 0.058(2) 0.0444(18) -0.0067(15) -0.0015(16) -0.0002(18)
C4 0.076(3) 0.0526(19) 0.0403(17) 0.0047(14) 0.0031(16) 0.0044(19)
C29 0.056(2) 0.065(2) 0.0456(18) -0.0010(16) -0.0016(15) -0.0013(18)
C5 0.085(3) 0.059(2) 0.052(2) 0.0041(17) 0.0050(19) -0.001(2)
C10 0.073(3) 0.065(2) 0.055(2) 0.0053(18) 0.0004(18) 0.017(2)
C19 0.052(2) 0.056(2) 0.074(2) 0.0044(18) 0.0043(18) 0.0018(18)
C34 0.082(3) 0.056(2) 0.082(3) -0.014(2) -0.005(2) 0.012(2)
C15 0.066(3) 0.064(2) 0.056(2) 0.0035(17) -0.0009(18) 0.007(2)
C43 0.074(3) 0.069(2) 0.055(2) 0.0013(18) 0.0087(19) -0.006(2)
C47 0.065(3) 0.070(2) 0.057(2) 0.0039(18) -0.0033(18) -0.005(2)
C23 0.056(3) 0.067(3) 0.111(4) 0.008(2) -0.016(2) -0.004(2)
C8 0.095(3) 0.066(3) 0.059(2) 0.0001(19) 0.007(2) 0.020(3)
C46 0.061(3) 0.068(3) 0.078(3) -0.012(2) 0.006(2) -0.009(2)
C6 0.114(4) 0.053(2) 0.055(2) 0.0009(17) 0.008(2) -0.006(2)
C45 0.061(3) 0.061(2) 0.097(3) 0.002(2) 0.021(2) -0.006(2)
C44 0.091(3) 0.073(3) 0.075(3) 0.013(2) 0.020(2) -0.007(2)
C7 0.124(4) 0.054(2) 0.056(2) -0.0007(18) 0.011(2) 0.009(3)
C20 0.065(3) 0.078(3) 0.090(3) -0.002(2) 0.011(2) 0.005(2)
C22 0.048(3) 0.085(3) 0.148(5) 0.015(3) 0.002(3) -0.006(2)
C21 0.055(3) 0.096(4) 0.124(4) 0.008(3) 0.022(3) 0.009(3)
C39 0.067(3) 0.076(3) 0.079(3) -0.002(2) -0.006(2) -0.009(2)
C14 0.063(3) 0.076(3) 0.110(4) -0.003(3) 0.000(2) 0.012(2)
C12 0.065(3) 0.109(5) 0.152(5) -0.010(4) 0.000(3) 0.028(3)
C11 0.080(4) 0.080(3) 0.106(4) -0.001(3) 0.002(3) 0.020(3)
C13 0.065(3) 0.099(4) 0.153(5) -0.004(4) 0.001(3) 0.002(3)
C41 0.147(6) 0.053(3) 0.209(8) -0.009(4) -0.032(5) 0.022(3)

loop_
_atom_type_symbol
_atom_type_description
_atom_type_scat_dispersion_real
_atom_type_scat_dispersion_imag
_atom_type_scat_source
C C 0.0033 0.0016 'International Tables Vol C Tables 4.2.6.8 and 6.1.1.4'
H H 0.0000 0.0000 'International Tables Vol C Tables 4.2.6.8 and 6.1.1.4'
N N 0.0061 0.0033 'International Tables Vol C Tables 4.2.6.8 and 6.1.1.4'
O O 0.0106 0.0060 'International Tables Vol C Tables 4.2.6.8 and 6.1.1.4'
S S 0.1246 0.1234 'International Tables Vol C Tables 4.2.6.8 and 6.1.1.4'

loop_
_geom_angle_atom_site_label_1
_geom_angle_atom_site_label_2
_geom_angle_atom_site_label_3
_geom_angle
_geom_angle_site_symmetry_1
_geom_angle_site_symmetry_3
C24 S25 C26 98.03(18) . .
C36 O38 C39 117.3(3) . .
C1 N17 C42 124.2(3) . .
C1 N17 C16 105.9(3) . .
C16 N17 C42 129.2(3) . .
C36 N37 C32 113.6(3) . .
C1 N2 C3 104.9(3) . .
C32 N18 C31 120.9(3) . .
C32 N18 C19 122.6(3) . .
C19 N18 C31 116.0(3) . .
C34 O40 C41 118.1(4) . .
C34 N33 C32 112.8(4) . .
C31 C26 S25 119.8(3) . .
C27 C26 S25 120.4(3) . .
C27 C26 C31 119.8(3) . .
C26 C31 N18 118.5(3) . .
C30 C31 N18 121.6(3) . .
C30 C31 C26 119.9(3) . .
C27 C28 C1 118.4(3) . .
C27 C28 C29 119.4(3) . .
C29 C28 C1 122.1(3) . .
N37 C32 N18 116.3(3) . .
N33 C32 N37 125.8(3) . .
N33 C32 N18 117.8(3) . .
C43 C42 N17 119.1(3) . .
C47 C42 N17 120.7(3) . .
C47 C42 C43 120.2(4) . .
N2 C3 C16 111.5(3) . .
N2 C3 C4 126.7(4) . .
C16 C3 C4 121.8(4) . .
N17 C1 C28 122.8(3) . .
N2 C1 N17 112.4(3) . .
N2 C1 C28 124.8(3) . .
C34 N35 C36 111.8(3) . .
N17 C16 C15 131.8(4) . .
C3 C16 N17 105.4(3) . .
C3 C16 C15 122.8(4) . .
C26 C27 C28 120.0(3) . .
C19 C24 S25 120.7(3) . .
C19 C24 C23 120.4(4) . .
C23 C24 S25 118.9(3) . .
N37 C36 O38 119.0(4) . .
N37 C36 N35 127.8(4) . .
N35 C36 O38 113.2(3) . .
C4 C9 C10 120.4(3) . .
C4 C9 C8 117.2(4) . .
C8 C9 C10 122.4(4) . .
C29 C30 C31 120.4(3) . .
C9 C4 C3 117.8(4) . .
C9 C4 C5 120.6(4) . .
C5 C4 C3 121.6(4) . .
C30 C29 C28 120.4(3) . .
C6 C5 C4 120.5(4) . .
C15 C10 C9 120.9(4) . .
C11 C10 C9 122.2(4) . .
C11 C10 C15 116.8(4) . .
C24 C19 N18 118.1(3) . .
C24 C19 C20 120.2(4) . .
C20 C19 N18 121.5(4) . .
N33 C34 O40 113.5(4) . .
N33 C34 N35 128.3(4) . .
N35 C34 O40 118.2(4) . .
C10 C15 C16 116.3(4) . .
C14 C15 C16 124.2(4) . .
C14 C15 C10 119.5(4) . .
C44 C43 C42 119.9(4) . .
C46 C47 C42 119.5(4) . .
C22 C23 C24 117.9(5) . .
C7 C8 C9 121.4(5) . .
C47 C46 C45 120.1(4) . .
C5 C6 C7 118.7(5) . .
C44 C45 C46 120.5(4) . .
C43 C44 C45 119.8(4) . .
C8 C7 C6 121.7(4) . .
C21 C20 C19 119.2(5) . .
C21 C22 C23 121.1(5) . .
C22 C21 C20 121.1(5) . .
C13 C14 C15 121.2(5) . .
C11 C12 C13 120.5(5) . .
C12 C11 C10 122.4(5) . .
C14 C13 C12 119.5(6) . .
C2 O2 C1A 104.9(12) . .
O2 C2 C17 106.7(10) . .
C2 C17 C18 104.5(12) . .
C1A C18 C17 105.1(16) . .
C18 C1A O2 114.9(17) . .

loop_
_geom_bond_atom_site_label_1
_geom_bond_atom_site_label_2
_geom_bond_distance
_geom_bond_site_symmetry_2
S25 C26 1.758(4) .
S25 C24 1.751(4) .
O38 C36 1.336(5) .
O38 C39 1.437(5) .
N17 C42 1.438(4) .
N17 C1 1.381(5) .
N17 C16 1.391(5) .
N37 C32 1.343(5) .
N37 C36 1.305(5) .
N2 C3 1.368(5) .
N2 C1 1.324(5) .
N18 C31 1.434(5) .
N18 C32 1.373(5) .
N18 C19 1.427(5) .
O40 C34 1.335(5) .
O40 C41 1.448(7) .
N33 C32 1.332(5) .
N33 C34 1.322(6) .
C26 C31 1.390(5) .
C26 C27 1.387(5) .
C31 C30 1.383(5) .
C28 C1 1.469(5) .
C28 C27 1.391(5) .
C28 C29 1.394(5) .
C42 C43 1.378(5) .
C42 C47 1.373(5) .
C3 C16 1.376(5) .
C3 C4 1.437(5) .
N35 C36 1.334(5) .
N35 C34 1.326(6) .
C16 C15 1.428(6) .
C24 C19 1.383(6) .
C24 C23 1.405(6) .
C9 C4 1.388(6) .
C9 C10 1.472(6) .
C9 C8 1.407(5) .
C30 C29 1.368(5) .
C4 C5 1.405(6) .
C5 C6 1.372(6) .
C10 C15 1.421(6) .
C10 C11 1.406(6) .
C19 C20 1.392(6) .
C15 C14 1.398(6) .
C43 C44 1.366(6) .
C47 C46 1.369(6) .
C23 C22 1.397(7) .
C8 C7 1.352(7) .
C46 C45 1.370(6) .
C6 C7 1.378(7) .
C45 C44 1.368(6) .
C20 C21 1.373(7) .
C22 C21 1.365(8) .
C14 C13 1.365(7) .
C12 C11 1.348(8) .
C12 C13 1.388(8) .
O2 C2 1.370(12) .
O2 C1A 1.495(18) .
C2 C17 1.515(14) .
C17 C18 1.523(16) .
C18 C1A 1.285(19) .
